data_4082420
loop_
_publ_author_name
'Singh, Jatinder'
'Kumar, Dheeraj'
'Singh, Nem'
'Elias, Anil J.'

_publ_section_title
;
 New Chiral Palladacycles from an Unprecedented Cyclopalladation of
 Cyclobutadiene-Bound Phenyl Groups of Cobalt Sandwich Compounds
;
_journal_issue 4
_journal_name_full Organometallics
_journal_page_first 1044
_journal_paper_doi 10.1021/om500004n
_journal_volume 33
_journal_year 2014
_chemical_formula_moiety 'C29 H21 Co O4'
_chemical_formula_sum 'C29 H21 Co O4'
_chemical_formula_weight 492.39
_chemical_name_systematic
; 
 ? 
;
_space_group_IT_number 2
_symmetry_cell_setting triclinic
_symmetry_space_group_name_Hall '-P 1'
_symmetry_space_group_name_H-M 'P -1'
_atom_sites_solution_hydrogens geom
_atom_sites_solution_primary direct
_atom_sites_solution_secondary difmap
_audit_creation_method SHELXL-97
_cell_angle_alpha 81.318(3)
_cell_angle_beta 68.052(2)
_cell_angle_gamma 78.993(3)
_cell_formula_units_Z 2
_cell_length_a 9.8025(16)
_cell_length_b 10.5064(17)
_cell_length_c 12.417(2)
_cell_measurement_temperature 298(2)
_cell_volume 1159.9(3)
_computing_cell_refinement 'Bruker SMART'
_computing_data_collection 'Bruker SMART'
_computing_data_reduction 'Bruker SAINT'
_computing_molecular_graphics 'Bruker SHELXTL'
_computing_publication_material 'Bruker SHELXTL'
_computing_structure_refinement 'SHELXL-97 (Sheldrick, 1997)'
_computing_structure_solution 'SHELXS-97 (Sheldrick, 1990)'
_diffrn_ambient_temperature 298(2)
_diffrn_measured_fraction_theta_full 0.991
_diffrn_measured_fraction_theta_max 0.991
_diffrn_measurement_device_type 'CCD area detector'
_diffrn_measurement_method 'phi and omega scans'
_diffrn_radiation_monochromator graphite
_diffrn_radiation_source 'fine-focus sealed tube'
_diffrn_radiation_type MoK\a
_diffrn_radiation_wavelength 0.71073
_diffrn_reflns_av_R_equivalents 0.0272
_diffrn_reflns_av_sigmaI/netI 0.0445
_diffrn_reflns_limit_h_max 8
_diffrn_reflns_limit_h_min -11
_diffrn_reflns_limit_k_max 12
_diffrn_reflns_limit_k_min -11
_diffrn_reflns_limit_l_max 14
_diffrn_reflns_limit_l_min -14
_diffrn_reflns_number 6119
_diffrn_reflns_theta_full 25.00
_diffrn_reflns_theta_max 25.00
_diffrn_reflns_theta_min 1.77
_exptl_absorpt_coefficient_mu 0.774
_exptl_absorpt_correction_T_max 0.917
_exptl_absorpt_correction_T_min 0.849
_exptl_absorpt_correction_type multi-scan
_exptl_absorpt_process_details '(SADABS; Bruker, 2000)'
_exptl_crystal_colour red
_exptl_crystal_density_diffrn 1.410
_exptl_crystal_density_method 'not measured'
_exptl_crystal_description block
_exptl_crystal_F_000 508
_exptl_crystal_size_max 0.211
_exptl_crystal_size_mid 0.198
_exptl_crystal_size_min 0.112
_refine_diff_density_max 0.323
_refine_diff_density_min -0.453
_refine_diff_density_rms 0.093
_refine_ls_extinction_method none
_refine_ls_goodness_of_fit_ref 1.075
_refine_ls_hydrogen_treatment constr
_refine_ls_matrix_type full
_refine_ls_number_parameters 309
_refine_ls_number_reflns 4059
_refine_ls_number_restraints 0
_refine_ls_restrained_S_all 1.075
_refine_ls_R_factor_all 0.0399
_refine_ls_R_factor_gt 0.0375
_refine_ls_shift/su_max 0.009
_refine_ls_shift/su_mean 0.000
_refine_ls_structure_factor_coef Fsqd
_refine_ls_weighting_details 'calc w=1/[\s^2^(Fo^2^)+(0.0688P)^2^+0.3097P] where P=(Fo^2^+2Fc^2^)/3'
_refine_ls_weighting_scheme calc
_refine_ls_wR_factor_gt 0.1112
_refine_ls_wR_factor_ref 0.1132
_reflns_number_gt 3753
_reflns_number_total 4059
_reflns_threshold_expression >2sigma(I)
_cod_data_source_file om500004n_si_001.cif
_cod_data_source_block 2
_cod_original_sg_symbol_Hall -P1
_cod_original_sg_symbol_H-M P-1
_cod_database_code 4082420

loop_
_symmetry_equiv_pos_as_xyz
'x, y, z'
'-x, -y, -z'

loop_
_atom_site_label
_atom_site_type_symbol
_atom_site_fract_x
_atom_site_fract_y
_atom_site_fract_z
_atom_site_U_iso_or_equiv
_atom_site_adp_type
_atom_site_occupancy
_atom_site_symmetry_multiplicity
_atom_site_calc_flag
_atom_site_refinement_flags
Co1 Co 0.42320(3) 0.21867(3) 0.28419(2) 0.02867(13) Uani 1 1 d .
O1 O 0.1062(2) 0.0910(2) 0.53367(17) 0.0630(6) Uani 1 1 d .
O2 O 0.1706(2) -0.0516(2) 0.39981(18) 0.0631(6) Uani 1 1 d .
H2 H 0.0822 -0.0590 0.4313 0.095 Uiso 1 1 calc R
O3 O 0.03955(18) 0.4195(2) 0.38401(16) 0.0546(5) Uani 1 1 d .
O4 O 0.1964(2) 0.4899(2) 0.44416(17) 0.0605(6) Uani 1 1 d .
H4 H 0.1206 0.5066 0.5006 0.091 Uiso 1 1 calc R
C1 C 0.2008(3) 0.0326(3) 0.4481(2) 0.0433(6) Uani 1 1 d .
C2 C 0.3520(3) 0.0628(2) 0.4016(2) 0.0390(5) Uani 1 1 d .
C3 C 0.4106(3) 0.1442(3) 0.4505(2) 0.0429(6) Uani 1 1 d .
H3 H 0.3566 0.1886 0.5217 0.051 Uiso 1 1 calc R
C4 C 0.5607(3) 0.1473(3) 0.3798(2) 0.0474(6) Uani 1 1 d .
H4A H 0.6289 0.1954 0.3926 0.057 Uiso 1 1 calc R
C5 C 0.5951(3) 0.0715(2) 0.2858(2) 0.0465(6) Uani 1 1 d .
H5 H 0.6917 0.0575 0.2227 0.056 Uiso 1 1 calc R
C6 C 0.4673(3) 0.0181(2) 0.2986(2) 0.0411(5) Uani 1 1 d .
H6 H 0.4599 -0.0400 0.2469 0.049 Uiso 1 1 calc R
C7 C 0.1666(2) 0.4322(2) 0.37278(19) 0.0352(5) Uani 1 1 d .
C8 C 0.2942(2) 0.3834(2) 0.27369(18) 0.0308(5) Uani 1 1 d .
C9 C 0.4509(2) 0.4018(2) 0.22181(18) 0.0291(4) Uani 1 1 d .
C10 C 0.4701(2) 0.3218(2) 0.12819(18) 0.0285(4) Uani 1 1 d .
C11 C 0.3132(2) 0.3044(2) 0.17954(18) 0.0298(4) Uani 1 1 d .
C12 C 0.5462(2) 0.4771(2) 0.24545(19) 0.0330(5) Uani 1 1 d .
C13 C 0.4892(3) 0.5960(2) 0.2933(2) 0.0441(6) Uani 1 1 d .
H13 H 0.3895 0.6296 0.3089 0.053 Uiso 1 1 calc R
C14 C 0.5797(4) 0.6645(3) 0.3178(3) 0.0570(7) Uani 1 1 d .
H14 H 0.5404 0.7441 0.3492 0.068 Uiso 1 1 calc R
C15 C 0.7270(4) 0.6165(3) 0.2963(3) 0.0589(8) Uani 1 1 d .
H15 H 0.7864 0.6614 0.3159 0.071 Uiso 1 1 calc R
C16 C 0.7860(3) 0.5003(3) 0.2452(3) 0.0536(7) Uani 1 1 d .
H16 H 0.8864 0.4684 0.2276 0.064 Uiso 1 1 calc R
C17 C 0.6967(3) 0.4322(2) 0.2205(2) 0.0417(6) Uani 1 1 d .
H17 H 0.7377 0.3542 0.1864 0.050 Uiso 1 1 calc R
C18 C 0.5947(2) 0.2862(2) 0.02172(18) 0.0317(5) Uani 1 1 d .
C19 C 0.6984(3) 0.3701(2) -0.0371(2) 0.0394(5) Uani 1 1 d .
H19 H 0.6874 0.4504 -0.0095 0.047 Uiso 1 1 calc R
C20 C 0.8176(3) 0.3352(3) -0.1361(2) 0.0513(7) Uani 1 1 d .
H20 H 0.8867 0.3917 -0.1743 0.062 Uiso 1 1 calc R
C21 C 0.8346(3) 0.2173(3) -0.1783(2) 0.0582(8) Uani 1 1 d .
H21 H 0.9148 0.1943 -0.2451 0.070 Uiso 1 1 calc R
C22 C 0.7325(3) 0.1334(3) -0.1217(2) 0.0551(7) Uani 1 1 d .
H22 H 0.7439 0.0538 -0.1504 0.066 Uiso 1 1 calc R
C23 C 0.6131(3) 0.1673(2) -0.0222(2) 0.0439(6) Uani 1 1 d .
H23 H 0.5446 0.1101 0.0156 0.053 Uiso 1 1 calc R
C24 C 0.2120(2) 0.2510(2) 0.1419(2) 0.0337(5) Uani 1 1 d .
C25 C 0.2379(3) 0.2501(3) 0.0234(2) 0.0458(6) Uani 1 1 d .
H25 H 0.3207 0.2820 -0.0325 0.055 Uiso 1 1 calc R
C26 C 0.1393(4) 0.2011(3) -0.0105(3) 0.0601(8) Uani 1 1 d .
H26 H 0.1570 0.2007 -0.0894 0.072 Uiso 1 1 calc R
C27 C 0.0168(3) 0.1536(3) 0.0701(3) 0.0576(7) Uani 1 1 d .
H27 H -0.0485 0.1215 0.0463 0.069 Uiso 1 1 calc R
C28 C -0.0089(3) 0.1538(3) 0.1878(3) 0.0490(6) Uani 1 1 d .
H28 H -0.0914 0.1209 0.2432 0.059 Uiso 1 1 calc R
C29 C 0.0866(3) 0.2022(2) 0.2232(2) 0.0400(5) Uani 1 1 d .
H29 H 0.0676 0.2024 0.3024 0.048 Uiso 1 1 calc R

loop_
_atom_site_aniso_label
_atom_site_aniso_U_11
_atom_site_aniso_U_22
_atom_site_aniso_U_33
_atom_site_aniso_U_23
_atom_site_aniso_U_13
_atom_site_aniso_U_12
Co1 0.02255(19) 0.0319(2) 0.02998(19) -0.00272(12) -0.00744(13) -0.00420(12)
O1 0.0488(12) 0.0872(15) 0.0488(11) -0.0201(10) 0.0019(9) -0.0288(11)
O2 0.0518(12) 0.0741(14) 0.0643(13) -0.0160(10) -0.0056(10) -0.0350(11)
O3 0.0237(9) 0.0870(14) 0.0523(11) -0.0349(10) -0.0050(8) -0.0014(9)
O4 0.0341(10) 0.0957(16) 0.0510(11) -0.0421(11) -0.0015(8) -0.0084(10)
C1 0.0408(13) 0.0496(14) 0.0382(13) 0.0002(11) -0.0094(11) -0.0167(11)
C2 0.0383(13) 0.0412(13) 0.0369(12) 0.0065(10) -0.0132(10) -0.0124(10)
C3 0.0471(15) 0.0521(15) 0.0333(12) 0.0037(10) -0.0181(11) -0.0145(12)
C4 0.0417(14) 0.0533(15) 0.0565(15) 0.0110(12) -0.0304(13) -0.0143(12)
C5 0.0306(12) 0.0448(14) 0.0570(16) 0.0057(12) -0.0140(11) 0.0000(11)
C6 0.0361(13) 0.0325(12) 0.0496(14) -0.0005(10) -0.0122(11) -0.0015(10)
C7 0.0266(11) 0.0443(13) 0.0337(11) -0.0108(9) -0.0093(9) 0.0001(9)
C8 0.0231(10) 0.0366(11) 0.0320(11) -0.0081(9) -0.0091(9) -0.0002(9)
C9 0.0250(10) 0.0275(10) 0.0316(10) -0.0045(8) -0.0072(9) -0.0004(8)
C10 0.0254(11) 0.0279(10) 0.0296(10) -0.0040(8) -0.0068(9) -0.0028(8)
C11 0.0236(10) 0.0331(11) 0.0302(10) -0.0056(8) -0.0071(9) -0.0010(8)
C12 0.0326(12) 0.0344(12) 0.0330(11) -0.0046(9) -0.0122(9) -0.0053(9)
C13 0.0417(14) 0.0399(13) 0.0519(14) -0.0143(11) -0.0172(12) 0.0005(11)
C14 0.074(2) 0.0411(15) 0.0662(18) -0.0168(13) -0.0306(16) -0.0103(14)
C15 0.0644(19) 0.0595(18) 0.0729(19) -0.0075(15) -0.0390(16) -0.0246(15)
C16 0.0373(14) 0.0586(17) 0.0713(19) -0.0078(14) -0.0243(14) -0.0104(12)
C17 0.0328(12) 0.0388(13) 0.0541(15) -0.0083(11) -0.0148(11) -0.0046(10)
C18 0.0264(11) 0.0360(12) 0.0296(10) -0.0032(9) -0.0081(9) -0.0012(9)
C19 0.0351(13) 0.0401(13) 0.0373(12) 0.0010(10) -0.0078(10) -0.0063(10)
C20 0.0341(13) 0.0700(19) 0.0390(13) 0.0062(12) -0.0036(11) -0.0104(13)
C21 0.0400(15) 0.082(2) 0.0369(13) -0.0174(14) -0.0011(12) 0.0111(14)
C22 0.0522(17) 0.0599(17) 0.0476(15) -0.0260(13) -0.0111(13) 0.0078(14)
C23 0.0411(14) 0.0414(13) 0.0439(13) -0.0160(11) -0.0070(11) -0.0013(11)
C24 0.0291(11) 0.0329(11) 0.0399(12) -0.0066(9) -0.0140(10) -0.0004(9)
C25 0.0488(15) 0.0526(15) 0.0412(13) -0.0035(11) -0.0192(12) -0.0138(12)
C26 0.073(2) 0.071(2) 0.0525(16) -0.0110(14) -0.0365(16) -0.0144(16)
C27 0.0500(16) 0.0596(17) 0.078(2) -0.0111(15) -0.0361(16) -0.0124(14)
C28 0.0308(13) 0.0514(15) 0.0666(17) -0.0132(13) -0.0157(12) -0.0074(11)
C29 0.0277(12) 0.0460(14) 0.0452(13) -0.0111(10) -0.0109(10) -0.0013(10)

loop_
_atom_type_symbol
_atom_type_description
_atom_type_scat_dispersion_real
_atom_type_scat_dispersion_imag
_atom_type_scat_source
C C 0.0033 0.0016 'International Tables Vol C Tables 4.2.6.8 and 6.1.1.4'
H H 0.0000 0.0000 'International Tables Vol C Tables 4.2.6.8 and 6.1.1.4'
O O 0.0106 0.0060 'International Tables Vol C Tables 4.2.6.8 and 6.1.1.4'
Co Co 0.3494 0.9721 'International Tables Vol C Tables 4.2.6.8 and 6.1.1.4'

loop_
_geom_angle_atom_site_label_1
_geom_angle_atom_site_label_2
_geom_angle_atom_site_label_3
_geom_angle
C8 Co1 C9 43.55(9)
C8 Co1 C11 43.64(9)
C9 Co1 C11 63.17(9)
C8 Co1 C10 62.70(9)
C9 Co1 C10 43.17(8)
C11 Co1 C10 42.93(8)
C8 Co1 C3 115.45(10)
C9 Co1 C3 123.85(9)
C11 Co1 C3 147.03(10)
C10 Co1 C3 164.52(10)
C8 Co1 C2 123.36(10)
C9 Co1 C2 159.48(10)
C11 Co1 C2 121.15(9)
C10 Co1 C2 154.50(9)
C3 Co1 C2 40.49(10)
C8 Co1 C5 167.18(10)
C9 Co1 C5 123.94(9)
C11 Co1 C5 139.90(10)
C10 Co1 C5 111.06(10)
C3 Co1 C5 67.26(11)
C2 Co1 C5 67.43(10)
C8 Co1 C6 152.55(10)
C9 Co1 C6 158.93(10)
C11 Co1 C6 118.00(10)
C10 Co1 C6 121.49(9)
C3 Co1 C6 67.95(11)
C2 Co1 C6 40.45(10)
C5 Co1 C6 40.12(10)
C8 Co1 C4 134.05(10)
C9 Co1 C4 109.40(10)
C11 Co1 C4 171.62(9)
C10 Co1 C4 129.16(10)
C3 Co1 C4 39.72(10)
C2 Co1 C4 67.20(10)
C5 Co1 C4 39.85(11)
C6 Co1 C4 67.33(11)
C1 O2 H2 109.5
C7 O4 H4 109.5
O1 C1 O2 123.5(2)
O1 C1 C2 118.8(2)
O2 C1 C2 117.7(2)
C6 C2 C3 107.8(2)
C6 C2 C1 126.3(2)
C3 C2 C1 125.9(2)
C6 C2 Co1 69.82(13)
C3 C2 Co1 69.74(13)
C1 C2 Co1 125.27(18)
C4 C3 C2 108.0(2)
C4 C3 Co1 70.87(14)
C2 C3 Co1 69.76(13)
C4 C3 H3 126.0
C2 C3 H3 126.0
Co1 C3 H3 126.0
C3 C4 C5 108.2(2)
C3 C4 Co1 69.41(14)
C5 C4 Co1 69.36(14)
C3 C4 H4A 125.9
C5 C4 H4A 125.9
Co1 C4 H4A 125.9
C4 C5 C6 108.7(2)
C4 C5 Co1 70.79(15)
C6 C5 Co1 69.99(14)
C4 C5 H5 125.7
C6 C5 H5 125.7
Co1 C5 H5 125.7
C5 C6 C2 107.3(2)
C5 C6 Co1 69.89(14)
C2 C6 Co1 69.72(13)
C5 C6 H6 126.3
C2 C6 H6 126.3
Co1 C6 H6 126.3
O3 C7 O4 123.5(2)
O3 C7 C8 120.7(2)
O4 C7 C8 115.8(2)
C7 C8 C9 135.1(2)
C7 C8 C11 134.0(2)
C9 C8 C11 90.73(17)
C7 C8 Co1 123.12(16)
C9 C8 Co1 69.48(12)
C11 C8 Co1 69.62(12)
C12 C9 C8 135.89(19)
C12 C9 C10 134.64(19)
C8 C9 C10 89.26(17)
C12 C9 Co1 125.30(15)
C8 C9 Co1 66.97(12)
C10 C9 Co1 68.97(11)
C11 C10 C18 135.65(19)
C11 C10 C9 90.71(17)
C18 C10 C9 133.42(19)
C11 C10 Co1 68.17(12)
C18 C10 Co1 125.78(15)
C9 C10 Co1 67.87(11)
C10 C11 C24 135.01(19)
C10 C11 C8 89.30(17)
C24 C11 C8 134.91(19)
C10 C11 Co1 68.90(12)
C24 C11 Co1 128.70(16)
C8 C11 Co1 66.74(12)
C17 C12 C13 117.9(2)
C17 C12 C9 121.0(2)
C13 C12 C9 121.1(2)
C14 C13 C12 120.4(3)
C14 C13 H13 119.8
C12 C13 H13 119.8
C15 C14 C13 120.9(3)
C15 C14 H14 119.5
C13 C14 H14 119.5
C14 C15 C16 119.1(3)
C14 C15 H15 120.5
C16 C15 H15 120.5
C17 C16 C15 120.2(3)
C17 C16 H16 119.9
C15 C16 H16 119.9
C16 C17 C12 121.5(2)
C16 C17 H17 119.3
C12 C17 H17 119.3
C19 C18 C23 118.5(2)
C19 C18 C10 120.7(2)
C23 C18 C10 120.8(2)
C20 C19 C18 120.5(2)
C20 C19 H19 119.7
C18 C19 H19 119.7
C21 C20 C19 120.4(3)
C21 C20 H20 119.8
C19 C20 H20 119.8
C20 C21 C22 119.9(2)
C20 C21 H21 120.1
C22 C21 H21 120.1
C21 C22 C23 120.2(3)
C21 C22 H22 119.9
C23 C22 H22 119.9
C22 C23 C18 120.5(2)
C22 C23 H23 119.8
C18 C23 H23 119.8
C29 C24 C25 118.4(2)
C29 C24 C11 121.0(2)
C25 C24 C11 120.5(2)
C26 C25 C24 119.7(3)
C26 C25 H25 120.2
C24 C25 H25 120.2
C27 C26 C25 121.2(3)
C27 C26 H26 119.4
C25 C26 H26 119.4
C26 C27 C28 119.2(3)
C26 C27 H27 120.4
C28 C27 H27 120.4
C29 C28 C27 120.5(3)
C29 C28 H28 119.8
C27 C28 H28 119.8
C28 C29 C24 120.9(2)
C28 C29 H29 119.5
C24 C29 H29 119.5

loop_
_geom_bond_atom_site_label_1
_geom_bond_atom_site_label_2
_geom_bond_distance
Co1 C8 1.957(2)
Co1 C9 1.992(2)
Co1 C11 1.997(2)
Co1 C10 2.007(2)
Co1 C3 2.061(2)
Co1 C2 2.062(2)
Co1 C5 2.062(2)
Co1 C6 2.063(2)
Co1 C4 2.080(2)
O1 C1 1.268(3)
O2 C1 1.274(3)
O2 H2 0.8200
O3 C7 1.231(3)
O4 C7 1.289(3)
O4 H4 0.8200
C1 C2 1.454(3)
C2 C6 1.426(4)
C2 C3 1.427(3)
C3 C4 1.407(4)
C3 H3 0.9800
C4 C5 1.412(4)
C4 H4A 0.9800
C5 C6 1.415(4)
C5 H5 0.9800
C6 H6 0.9800
C7 C8 1.462(3)
C8 C9 1.465(3)
C8 C11 1.470(3)
C9 C12 1.464(3)
C9 C10 1.471(3)
C10 C11 1.465(3)
C10 C18 1.465(3)
C11 C24 1.467(3)
C12 C17 1.389(3)
C12 C13 1.391(3)
C13 C14 1.382(4)
C13 H13 0.9300
C14 C15 1.373(5)
C14 H14 0.9300
C15 C16 1.384(4)
C15 H15 0.9300
C16 C17 1.371(4)
C16 H16 0.9300
C17 H17 0.9300
C18 C19 1.392(3)
C18 C23 1.392(3)
C19 C20 1.382(3)
C19 H19 0.9300
C20 C21 1.374(4)
C20 H20 0.9300
C21 C22 1.377(5)
C21 H21 0.9300
C22 C23 1.384(4)
C22 H22 0.9300
C23 H23 0.9300
C24 C29 1.396(3)
C24 C25 1.398(3)
C25 C26 1.391(4)
C25 H25 0.9300
C26 C27 1.369(5)
C26 H26 0.9300
C27 C28 1.387(4)
C27 H27 0.9300
C28 C29 1.373(3)
C28 H28 0.9300
C29 H29 0.9300

loop_
_geom_torsion_atom_site_label_1
_geom_torsion_atom_site_label_2
_geom_torsion_atom_site_label_3
_geom_torsion_atom_site_label_4
_geom_torsion
O1 C1 C2 C6 -172.4(2)
O2 C1 C2 C6 7.3(4)
O1 C1 C2 C3 6.6(4)
O2 C1 C2 C3 -173.6(2)
O1 C1 C2 Co1 -82.7(3)
O2 C1 C2 Co1 97.1(3)
C8 Co1 C2 C6 149.93(15)
C9 Co1 C2 C6 -165.8(2)
C11 Co1 C2 C6 97.85(16)
C10 Co1 C2 C6 53.9(3)
C3 Co1 C2 C6 -118.9(2)
C5 Co1 C2 C6 -37.93(15)
C4 Co1 C2 C6 -81.29(16)
C8 Co1 C2 C3 -91.21(17)
C9 Co1 C2 C3 -47.0(3)
C11 Co1 C2 C3 -143.30(15)
C10 Co1 C2 C3 172.78(19)
C5 Co1 C2 C3 80.92(17)
C6 Co1 C2 C3 118.9(2)
C4 Co1 C2 C3 37.56(16)
C8 Co1 C2 C1 29.1(3)
C9 Co1 C2 C1 73.3(3)
C11 Co1 C2 C1 -23.0(3)
C10 Co1 C2 C1 -66.9(3)
C3 Co1 C2 C1 120.3(3)
C5 Co1 C2 C1 -158.8(3)
C6 Co1 C2 C1 -120.8(3)
C4 Co1 C2 C1 157.9(3)
C6 C2 C3 C4 -1.2(3)
C1 C2 C3 C4 179.6(2)
Co1 C2 C3 C4 -60.87(17)
C6 C2 C3 Co1 59.70(16)
C1 C2 C3 Co1 -119.5(2)
C8 Co1 C3 C4 -129.21(16)
C9 Co1 C3 C4 -79.55(18)
C11 Co1 C3 C4 -171.56(16)
C10 Co1 C3 C4 -49.9(4)
C2 Co1 C3 C4 118.4(2)
C5 Co1 C3 C4 37.05(16)
C6 Co1 C3 C4 80.60(17)
C8 Co1 C3 C2 112.37(15)
C9 Co1 C3 C2 162.03(14)
C11 Co1 C3 C2 70.0(2)
C10 Co1 C3 C2 -168.3(3)
C5 Co1 C3 C2 -81.37(16)
C6 Co1 C3 C2 -37.82(15)
C4 Co1 C3 C2 -118.4(2)
C2 C3 C4 C5 1.5(3)
Co1 C3 C4 C5 -58.67(17)
C2 C3 C4 Co1 60.17(16)
C8 Co1 C4 C3 76.76(19)
C9 Co1 C4 C3 120.01(16)
C10 Co1 C4 C3 164.74(14)
C2 Co1 C4 C3 -38.28(15)
C5 Co1 C4 C3 -119.9(2)
C6 Co1 C4 C3 -82.31(17)
C8 Co1 C4 C5 -163.37(15)
C9 Co1 C4 C5 -120.12(15)
C10 Co1 C4 C5 -75.39(18)
C3 Co1 C4 C5 119.9(2)
C2 Co1 C4 C5 81.59(16)
C6 Co1 C4 C5 37.56(15)
C3 C4 C5 C6 -1.3(3)
Co1 C4 C5 C6 -59.97(17)
C3 C4 C5 Co1 58.71(18)
C8 Co1 C5 C4 68.0(5)
C9 Co1 C5 C4 79.55(17)
C11 Co1 C5 C4 166.94(15)
C10 Co1 C5 C4 126.48(15)
C3 Co1 C5 C4 -36.93(15)
C2 Co1 C5 C4 -80.97(16)
C6 Co1 C5 C4 -119.2(2)
C8 Co1 C5 C6 -172.8(4)
C9 Co1 C5 C6 -161.23(14)
C11 Co1 C5 C6 -73.8(2)
C10 Co1 C5 C6 -114.31(15)
C3 Co1 C5 C6 82.29(16)
C2 Co1 C5 C6 38.24(15)
C4 Co1 C5 C6 119.2(2)
C4 C5 C6 C2 0.5(3)
Co1 C5 C6 C2 -59.94(16)
C4 C5 C6 Co1 60.47(17)
C3 C2 C6 C5 0.4(3)
C1 C2 C6 C5 179.6(2)
Co1 C2 C6 C5 60.05(16)
C3 C2 C6 Co1 -59.65(16)
C1 C2 C6 Co1 119.6(2)
C8 Co1 C6 C5 176.53(18)
C9 Co1 C6 C5 47.9(3)
C11 Co1 C6 C5 135.52(15)
C10 Co1 C6 C5 85.82(17)
C3 Co1 C6 C5 -80.41(17)
C2 Co1 C6 C5 -118.3(2)
C4 Co1 C6 C5 -37.31(16)
C8 Co1 C6 C2 -65.2(3)
C9 Co1 C6 C2 166.2(2)
C11 Co1 C6 C2 -106.22(15)
C10 Co1 C6 C2 -155.92(14)
C3 Co1 C6 C2 37.85(15)
C5 Co1 C6 C2 118.3(2)
C4 Co1 C6 C2 80.94(16)
O3 C7 C8 C9 166.3(3)
O4 C7 C8 C9 -12.6(4)
O3 C7 C8 C11 -7.2(4)
O4 C7 C8 C11 173.9(2)
O3 C7 C8 Co1 -100.2(3)
O4 C7 C8 Co1 80.9(3)
C9 Co1 C8 C7 -131.2(2)
C11 Co1 C8 C7 129.9(2)
C10 Co1 C8 C7 179.2(2)
C3 Co1 C8 C7 -18.0(2)
C2 Co1 C8 C7 28.0(2)
C5 Co1 C8 C7 -117.3(4)
C6 Co1 C8 C7 72.8(3)
C4 Co1 C8 C7 -61.5(2)
C11 Co1 C8 C9 -98.84(16)
C10 Co1 C8 C9 -49.58(12)
C3 Co1 C8 C9 113.25(13)
C2 Co1 C8 C9 159.22(12)
C5 Co1 C8 C9 13.9(5)
C6 Co1 C8 C9 -155.93(19)
C4 Co1 C8 C9 69.71(17)
C9 Co1 C8 C11 98.84(16)
C10 Co1 C8 C11 49.25(12)
C3 Co1 C8 C11 -147.91(13)
C2 Co1 C8 C11 -101.94(14)
C5 Co1 C8 C11 112.8(4)
C6 Co1 C8 C11 -57.1(2)
C4 Co1 C8 C11 168.55(13)
C7 C8 C9 C12 -0.8(4)
C11 C8 C9 C12 174.5(2)
Co1 C8 C9 C12 -117.6(3)
C7 C8 C9 C10 -175.8(3)
C11 C8 C9 C10 -0.48(17)
Co1 C8 C9 C10 67.39(12)
C7 C8 C9 Co1 116.8(3)
C11 C8 C9 Co1 -67.87(12)
C8 Co1 C9 C12 130.9(2)
C11 Co1 C9 C12 -179.2(2)
C10 Co1 C9 C12 -130.5(2)
C3 Co1 C9 C12 38.3(2)
C2 Co1 C9 C12 73.2(3)
C5 Co1 C9 C12 -45.4(2)
C6 Co1 C9 C12 -80.6(3)
C4 Co1 C9 C12 -3.5(2)
C11 Co1 C9 C8 49.84(12)
C10 Co1 C9 C8 98.53(16)
C3 Co1 C9 C8 -92.60(15)
C2 Co1 C9 C8 -57.7(3)
C5 Co1 C9 C8 -176.30(13)
C6 Co1 C9 C8 148.5(2)
C4 Co1 C9 C8 -134.38(14)
C8 Co1 C9 C10 -98.53(16)
C11 Co1 C9 C10 -48.69(12)
C3 Co1 C9 C10 168.87(13)
C2 Co1 C9 C10 -156.3(2)
C5 Co1 C9 C10 85.16(15)
C6 Co1 C9 C10 49.9(3)
C4 Co1 C9 C10 127.09(14)
C12 C9 C10 C11 -174.6(2)
C8 C9 C10 C11 0.48(17)
Co1 C9 C10 C11 66.01(12)
C12 C9 C10 C18 0.4(4)
C8 C9 C10 C18 175.5(2)
Co1 C9 C10 C18 -118.9(2)
C12 C9 C10 Co1 119.4(3)
C8 C9 C10 Co1 -65.53(12)
C8 Co1 C10 C11 -50.15(12)
C9 Co1 C10 C11 -100.22(16)
C3 Co1 C10 C11 -137.2(3)
C2 Co1 C10 C11 60.7(3)
C5 Co1 C10 C11 142.14(13)
C6 Co1 C10 C11 98.61(14)
C4 Co1 C10 C11 -176.21(13)
C8 Co1 C10 C18 178.5(2)
C9 Co1 C10 C18 128.4(2)
C11 Co1 C10 C18 -131.4(2)
C3 Co1 C10 C18 91.5(4)
C2 Co1 C10 C18 -70.7(3)
C5 Co1 C10 C18 10.8(2)
C6 Co1 C10 C18 -32.7(2)
C4 Co1 C10 C18 52.4(2)
C8 Co1 C10 C9 50.07(12)
C11 Co1 C10 C9 100.22(16)
C3 Co1 C10 C9 -36.9(4)
C2 Co1 C10 C9 160.9(2)
C5 Co1 C10 C9 -117.64(13)
C6 Co1 C10 C9 -161.17(13)
C4 Co1 C10 C9 -76.00(16)
C18 C10 C11 C24 -4.8(4)
C9 C10 C11 C24 170.1(2)
Co1 C10 C11 C24 -124.2(3)
C18 C10 C11 C8 -175.3(2)
C9 C10 C11 C8 -0.48(17)
Co1 C10 C11 C8 65.26(12)
C18 C10 C11 Co1 119.4(3)
C9 C10 C11 Co1 -65.74(12)
C7 C8 C11 C10 175.9(3)
C9 C8 C11 C10 0.48(17)
Co1 C8 C11 C10 -67.26(12)
C7 C8 C11 C24 5.3(4)
C9 C8 C11 C24 -170.1(2)
Co1 C8 C11 C24 122.2(3)
C7 C8 C11 Co1 -116.8(3)
C9 C8 C11 Co1 67.74(12)
C8 Co1 C11 C10 98.71(16)
C9 Co1 C11 C10 48.98(12)
C3 Co1 C11 C10 160.52(16)
C2 Co1 C11 C10 -154.00(13)
C5 Co1 C11 C10 -62.77(19)
C6 Co1 C11 C10 -107.28(13)
C8 Co1 C11 C24 -129.8(2)
C9 Co1 C11 C24 -179.5(2)
C10 Co1 C11 C24 131.5(2)
C3 Co1 C11 C24 -68.0(3)
C2 Co1 C11 C24 -22.5(2)
C5 Co1 C11 C24 68.7(2)
C6 Co1 C11 C24 24.2(2)
C9 Co1 C11 C8 -49.73(12)
C10 Co1 C11 C8 -98.71(16)
C3 Co1 C11 C8 61.8(2)
C2 Co1 C11 C8 107.29(14)
C5 Co1 C11 C8 -161.48(15)
C6 Co1 C11 C8 154.01(13)
C8 C9 C12 C17 148.9(3)
C10 C9 C12 C17 -38.1(4)
Co1 C9 C12 C17 56.5(3)
C8 C9 C12 C13 -31.2(4)
C10 C9 C12 C13 141.7(3)
Co1 C9 C12 C13 -123.6(2)
C17 C12 C13 C14 -1.7(4)
C9 C12 C13 C14 178.4(2)
C12 C13 C14 C15 -0.5(4)
C13 C14 C15 C16 2.6(5)
C14 C15 C16 C17 -2.4(5)
C15 C16 C17 C12 0.1(4)
C13 C12 C17 C16 1.9(4)
C9 C12 C17 C16 -178.2(2)
C11 C10 C18 C19 142.6(3)
C9 C10 C18 C19 -30.3(4)
Co1 C10 C18 C19 -122.7(2)
C11 C10 C18 C23 -38.1(4)
C9 C10 C18 C23 149.0(2)
Co1 C10 C18 C23 56.6(3)
C23 C18 C19 C20 -0.7(4)
C10 C18 C19 C20 178.6(2)
C18 C19 C20 C21 0.6(4)
C19 C20 C21 C22 -0.1(4)
C20 C21 C22 C23 -0.1(5)
C21 C22 C23 C18 0.0(4)
C19 C18 C23 C22 0.4(4)
C10 C18 C23 C22 -178.9(2)
C10 C11 C24 C29 155.3(2)
C8 C11 C24 C29 -38.1(4)
Co1 C11 C24 C29 56.7(3)
C10 C11 C24 C25 -25.8(4)
C8 C11 C24 C25 140.8(3)
Co1 C11 C24 C25 -124.4(2)
C29 C24 C25 C26 0.0(4)
C11 C24 C25 C26 -178.9(2)
C24 C25 C26 C27 0.0(5)
C25 C26 C27 C28 -0.3(5)
C26 C27 C28 C29 0.6(4)
C27 C28 C29 C24 -0.6(4)
C25 C24 C29 C28 0.3(4)
C11 C24 C29 C28 179.2(2)
